data_4121911
loop_
_publ_author_name
'Gonzalez-de-Castro, Angela'
'Robertson, Craig M.'
'Xiao, Jianliang'

_publ_section_title
;
 Dehydrogenative \a-Oxygenation of Ethers with an Iron Catalyst.
;
_journal_issue 23
_journal_name_full 'Journal of the American Chemical Society'
_journal_page_first 8350
_journal_page_last 8360
_journal_paper_doi 10.1021/ja502167h
_journal_volume 136
_journal_year 2014
_chemical_formula_moiety '2(C18 H18 O4)'
_chemical_formula_sum 'C36 H36 O8'
_chemical_formula_weight 596.65
_chemical_name_systematic
;
 ? 
;
_space_group_crystal_system monoclinic
_space_group_IT_number 15
_space_group_name_Hall '-C 2yc'
_space_group_name_H-M_alt 'C 1 2/c 1'
_symmetry_space_group_name_Hall '-C 2yc'
_symmetry_space_group_name_H-M 'C 1 2/c 1'
_atom_sites_solution_hydrogens geom
_atom_sites_solution_primary direct
_atom_sites_solution_secondary difmap
_audit_creation_date 2013-06-09
_audit_creation_method
;
  Olex2 1.2
  (compiled Apr 23 2013 17:54:37, GUI svn.r4466)
;
_cell_angle_alpha 90.00
_cell_angle_beta 90.730(6)
_cell_angle_gamma 90.00
_cell_formula_units_Z 2
_cell_length_a 14.926(3)
_cell_length_b 12.592(3)
_cell_length_c 7.6268(16)
_cell_measurement_reflns_used 1521
_cell_measurement_temperature 100
_cell_measurement_theta_max 26.31
_cell_measurement_theta_min 2.73
_cell_volume 1433.3(5)
_computing_data_reduction 'SAINT v7.68A (Bruker, 2009)'
_computing_molecular_graphics
;
O. V. Dolomanov, L. J. Bourhis, R. J. Gildea, J. A. K. Howard and H. Puschmann,
OLEX2: a complete structure solution, refinement and analysis program.
J. Appl. Cryst. (2009). 42, 339-341.
;
_computing_publication_material
;
O. V. Dolomanov, L. J. Bourhis, R. J. Gildea, J. A. K. Howard and H. Puschmann,
OLEX2: a complete structure solution, refinement and analysis program.
J. Appl. Cryst. (2009). 42, 339-341.
;
_computing_structure_refinement
;
XL, G.M. Sheldrick, Acta Cryst.
(2008). A64, 112-122
;
_computing_structure_solution 'SHELXS-97 (Sheldrick, 2008)'
_diffrn_ambient_temperature 100.0
_diffrn_measured_fraction_theta_full 0.994
_diffrn_measured_fraction_theta_max 0.994
_diffrn_measurement_device_type 'Bruker APEX-II CCD'
_diffrn_measurement_method '\f and \w scans'
_diffrn_radiation_monochromator graphite
_diffrn_radiation_type MoK\a
_diffrn_radiation_wavelength 0.71073
_diffrn_reflns_av_R_equivalents 0.0271
_diffrn_reflns_av_unetI/netI 0.0266
_diffrn_reflns_limit_h_max 18
_diffrn_reflns_limit_h_min -18
_diffrn_reflns_limit_k_max 15
_diffrn_reflns_limit_k_min -15
_diffrn_reflns_limit_l_max 9
_diffrn_reflns_limit_l_min -8
_diffrn_reflns_number 5377
_diffrn_reflns_theta_full 26.42
_diffrn_reflns_theta_max 26.42
_diffrn_reflns_theta_min 2.12
_diffrn_source 'fine-focus sealed tube'
_diffrn_standards_number 0
_exptl_absorpt_coefficient_mu 0.097
_exptl_absorpt_correction_T_max 0.7454
_exptl_absorpt_correction_T_min 0.6689
_exptl_absorpt_correction_type empirical
_exptl_absorpt_process_details sadabs
_exptl_crystal_colour colourless
_exptl_crystal_density_diffrn 1.383
_exptl_crystal_density_method 'not measured'
_exptl_crystal_description platlet
_exptl_crystal_F_000 632
_exptl_crystal_size_max 0.5
_exptl_crystal_size_mid 0.12
_exptl_crystal_size_min 0.1
_refine_diff_density_max 0.208
_refine_diff_density_min -0.263
_refine_diff_density_rms 0.055
_refine_ls_extinction_method none
_refine_ls_goodness_of_fit_ref 1.033
_refine_ls_hydrogen_treatment refall
_refine_ls_matrix_type full
_refine_ls_number_parameters 136
_refine_ls_number_reflns 1473
_refine_ls_number_restraints 0
_refine_ls_restrained_S_all 1.033
_refine_ls_R_factor_all 0.0446
_refine_ls_R_factor_gt 0.0373
_refine_ls_shift/su_max 0.001
_refine_ls_shift/su_mean 0.000
_refine_ls_structure_factor_coef Fsqd
_refine_ls_weighting_details 'calc w=1/[\s^2^(Fo^2^)+(0.0466P)^2^+0.9881P] where P=(Fo^2^+2Fc^2^)/3'
_refine_ls_weighting_scheme calc
_refine_ls_wR_factor_gt 0.0890
_refine_ls_wR_factor_ref 0.0950
_reflns_number_gt 1277
_reflns_number_total 1473
_reflns_threshold_expression >2sigma(I)
_cod_data_source_file ja502167h_si_004.cif
_cod_data_source_block c2c
_cod_depositor_comments 'Adding full bibliography for 4121911--4121914.cif.'
_cod_database_code 4121911
_olex2_refinement_description
;
;

loop_
_space_group_symop_id
_space_group_symop_operation_xyz
1 'x, y, z'
2 '-x, y, -z+1/2'
3 'x+1/2, y+1/2, z'
4 '-x+1/2, y+1/2, -z+1/2'
5 '-x, -y, -z'
6 'x, -y, z-1/2'
7 '-x+1/2, -y+1/2, -z'
8 'x+1/2, -y+1/2, z-1/2'

loop_
_atom_site_label
_atom_site_type_symbol
_atom_site_fract_x
_atom_site_fract_y
_atom_site_fract_z
_atom_site_U_iso_or_equiv
_atom_site_adp_type
_atom_site_occupancy
_atom_site_symmetry_multiplicity
_atom_site_calc_flag
O2 O -0.00662(6) 0.17661(7) 0.03505(13) 0.0201(3) Uani 1 1 d
C3 C 0.14716(9) 0.23547(10) -0.14891(17) 0.0189(3) Uani 1 1 d
C4 C 0.08830(8) 0.31402(10) -0.09204(17) 0.0167(3) Uani 1 1 d
C5 C 0.09877(9) 0.41901(10) -0.14697(17) 0.0183(3) Uani 1 1 d
C6 C 0.01160(9) 0.28556(10) 0.02745(17) 0.0173(3) Uani 1 1 d
C7 C 0.13485(10) 0.12202(11) -0.0897(2) 0.0244(3) Uani 1 1 d
C8 C 0.16685(9) 0.44632(11) -0.25998(18) 0.0201(3) Uani 1 1 d
C9 C 0.22547(9) 0.36812(11) -0.31855(18) 0.0219(3) Uani 1 1 d
C10 C 0.07365(9) 0.11549(10) 0.0666(2) 0.0214(3) Uani 1 1 d
C11 C 0.21561(9) 0.26419(11) -0.26265(18) 0.0222(3) Uani 1 1 d
O1 O 0.04003(6) 0.32827(7) 0.19286(12) 0.0182(2) Uani 1 1 d
H10A H 0.0555(10) 0.0411(12) 0.091(2) 0.019(4) Uiso 1 1 d
H5 H 0.0573(10) 0.4738(12) -0.105(2) 0.018(4) Uiso 1 1 d
H6 H -0.0459(10) 0.3189(11) -0.0106(19) 0.012(3) Uiso 1 1 d
H9 H 0.2741(11) 0.3882(13) -0.399(2) 0.026(4) Uiso 1 1 d
H8 H 0.1720(10) 0.5208(12) -0.299(2) 0.019(4) Uiso 1 1 d
H7A H 0.1928(11) 0.0899(13) -0.056(2) 0.028(4) Uiso 1 1 d
H7B H 0.1094(11) 0.0804(13) -0.187(2) 0.028(4) Uiso 1 1 d
H11 H 0.2564(12) 0.2097(14) -0.302(2) 0.035(5) Uiso 1 1 d
H10B H 0.1040(10) 0.1430(11) 0.174(2) 0.018(4) Uiso 1 1 d

loop_
_atom_site_aniso_label
_atom_site_aniso_U_11
_atom_site_aniso_U_22
_atom_site_aniso_U_33
_atom_site_aniso_U_23
_atom_site_aniso_U_13
_atom_site_aniso_U_12
O2 0.0190(5) 0.0177(5) 0.0234(5) -0.0002(4) -0.0026(4) -0.0018(3)
C3 0.0201(6) 0.0208(7) 0.0158(7) -0.0037(5) -0.0036(5) 0.0011(5)
C4 0.0172(6) 0.0193(6) 0.0136(6) -0.0027(5) -0.0023(5) 0.0001(5)
C5 0.0188(6) 0.0196(6) 0.0163(7) -0.0022(5) -0.0016(5) 0.0009(5)
C6 0.0183(6) 0.0163(6) 0.0173(7) -0.0003(5) -0.0021(5) 0.0005(5)
C7 0.0290(8) 0.0184(7) 0.0256(8) -0.0048(6) 0.0000(6) 0.0039(6)
C8 0.0204(7) 0.0222(7) 0.0175(7) 0.0009(5) -0.0030(5) -0.0024(5)
C9 0.0184(7) 0.0308(7) 0.0164(7) -0.0019(6) 0.0005(5) -0.0020(5)
C10 0.0231(7) 0.0164(6) 0.0246(8) 0.0010(5) -0.0027(6) 0.0012(5)
C11 0.0200(7) 0.0275(7) 0.0191(7) -0.0050(5) -0.0004(6) 0.0039(5)
O1 0.0166(5) 0.0226(5) 0.0154(5) -0.0023(3) 0.0045(4) -0.0025(3)

loop_
_atom_type_symbol
_atom_type_description
_atom_type_scat_dispersion_real
_atom_type_scat_dispersion_imag
_atom_type_scat_source
C C 0.0033 0.0016 'International Tables Vol C Tables 4.2.6.8 and 6.1.1.4'
H H 0.0000 0.0000 'International Tables Vol C Tables 4.2.6.8 and 6.1.1.4'
O O 0.0106 0.0060 'International Tables Vol C Tables 4.2.6.8 and 6.1.1.4'

loop_
_geom_angle_atom_site_label_1
_geom_angle_atom_site_label_2
_geom_angle_atom_site_label_3
_geom_angle
_geom_angle_site_symmetry_3
C6 O2 C10 111.63(10) .
C4 C3 C7 119.87(12) .
C4 C3 C11 118.55(12) .
C11 C3 C7 121.57(12) .
C3 C4 C5 120.29(12) .
C3 C4 C6 120.18(12) .
C5 C4 C6 119.52(11) .
C8 C5 C4 120.53(12) .
O2 C6 C4 113.91(10) .
O2 C6 O1 112.79(10) .
O1 C6 C4 102.92(10) .
C3 C7 C10 111.34(11) .
C5 C8 C9 119.51(13) .
C11 C9 C8 119.94(13) .
O2 C10 C7 110.37(11) .
C9 C11 C3 121.17(12) .
C6 O1 O1 106.57(10) 2

loop_
_geom_bond_atom_site_label_1
_geom_bond_atom_site_label_2
_geom_bond_distance
_geom_bond_site_symmetry_2
O2 C6 1.3999(15) .
O2 C10 1.4416(16) .
C3 C4 1.3957(18) .
C3 C7 1.5101(19) .
C3 C11 1.3964(19) .
C4 C5 1.3962(18) .
C4 C6 1.5152(17) .
C5 C8 1.3842(18) .
C6 O1 1.4307(16) .
C7 C10 1.513(2) .
C8 C9 1.3946(19) .
C9 C11 1.385(2) .
O1 O1 1.4879(16) 2
